data_4330737
loop_
_publ_author_name
'Kun Nie'
'Lei Fang'
'Yingming Yao'
'Yong Zhang'
'Qi Shen'
'Yaorong Wang'

_publ_contact_author_email yaoym@suda.edu.cn
_publ_contact_author_fax 86-512-65880305
_publ_contact_author_name 'Dr. Yingming Yao'
_publ_contact_author_phone 86-512-65882806
_publ_section_title
;
 Synthesis and Characterization of Amine-Bridged Bis(phenolate)lanthanide
 Alkoxides and Their Application in the Controlled Polymerization of
 rac-Lactide and rac-\b-Butyrolactone
;
_journal_name_full 'Inorganic Chemistry'
_journal_page_first 11133
_journal_page_last 11143
_journal_paper_doi 10.1021/ic301746c
_journal_volume 51
_journal_year 2012
_chemical_formula_moiety 'C40 H64 Er F3 N2 O4'
_chemical_formula_sum 'C40 H64 Er F3 N2 O4'
_chemical_formula_weight 861.19
_chemical_name_systematic
; 
 ? 
;
_space_group_IT_number 2
_symmetry_cell_setting triclinic
_symmetry_Int_Tables_number 2
_symmetry_space_group_name_Hall '-P 1'
_symmetry_space_group_name_H-M 'P -1'
_atom_sites_solution_hydrogens geom
_atom_sites_solution_primary direct
_atom_sites_solution_secondary difmap
_audit_creation_method SHELXL-97
_cell_angle_alpha 77.713(4)
_cell_angle_beta 88.780(4)
_cell_angle_gamma 76.773(4)
_cell_formula_units_Z 2
_cell_length_a 10.8288(7)
_cell_length_b 11.7776(6)
_cell_length_c 17.2934(11)
_cell_measurement_reflns_used 9201
_cell_measurement_temperature 223(2)
_cell_measurement_theta_max 27.5
_cell_measurement_theta_min 3.0
_cell_volume 2097.0(2)
_computing_cell_refinement CrystalClear
_computing_data_collection CrystalClear
_computing_data_reduction CrystalStructure
_computing_structure_refinement 'SHELXL-97 (Sheldrick, 1997)'
_computing_structure_solution 'SHELXS-97 (Sheldrick, 1990)'
_diffrn_ambient_temperature 223(2)
_diffrn_detector_area_resol_mean 14.63
_diffrn_measured_fraction_theta_full 0.992
_diffrn_measured_fraction_theta_max 0.992
_diffrn_measurement_device_type 'Rigaku Saturn'
_diffrn_measurement_method \w
_diffrn_radiation_monochromator graphite
_diffrn_radiation_source 'fine-focus sealed tube'
_diffrn_radiation_type MoK\a
_diffrn_radiation_wavelength 0.71075
_diffrn_reflns_av_R_equivalents 0.0497
_diffrn_reflns_av_sigmaI/netI 0.0704
_diffrn_reflns_limit_h_max 13
_diffrn_reflns_limit_h_min -13
_diffrn_reflns_limit_k_max 14
_diffrn_reflns_limit_k_min -14
_diffrn_reflns_limit_l_max 19
_diffrn_reflns_limit_l_min -20
_diffrn_reflns_number 18104
_diffrn_reflns_theta_full 25.50
_diffrn_reflns_theta_max 25.50
_diffrn_reflns_theta_min 3.01
_exptl_absorpt_coefficient_mu 2.053
_exptl_absorpt_correction_T_max 0.815
_exptl_absorpt_correction_T_min 0.560
_exptl_absorpt_correction_type multi-scan
_exptl_absorpt_process_details 'Jacobson, R. (1998) Private communication'
_exptl_crystal_colour red
_exptl_crystal_density_diffrn 1.364
_exptl_crystal_description block
_exptl_crystal_F_000 890
_exptl_crystal_size_max 0.50
_exptl_crystal_size_mid 0.10
_exptl_crystal_size_min 0.10
_refine_diff_density_max 0.974
_refine_diff_density_min -1.348
_refine_diff_density_rms 0.107
_refine_ls_extinction_method none
_refine_ls_goodness_of_fit_ref 1.093
_refine_ls_hydrogen_treatment constr
_refine_ls_matrix_type full
_refine_ls_number_parameters 438
_refine_ls_number_reflns 7735
_refine_ls_number_restraints 10
_refine_ls_restrained_S_all 1.096
_refine_ls_R_factor_all 0.0574
_refine_ls_R_factor_gt 0.0484
_refine_ls_shift/su_max 0.000
_refine_ls_shift/su_mean 0.000
_refine_ls_structure_factor_coef Fsqd
_refine_ls_weighting_details 'calc w=1/[\s^2^(Fo^2^)+(0.0478P)^2^+0.9512P] where P=(Fo^2^+2Fc^2^)/3'
_refine_ls_weighting_scheme calc
_refine_ls_wR_factor_gt 0.1071
_refine_ls_wR_factor_ref 0.1120
_reflns_number_gt 6812
_reflns_number_total 7735
_reflns_threshold_expression >2sigma(I)
_cod_data_source_file ic301746c_si_001_3.cif
_cod_data_source_block complex3
_cod_database_code 4330737

loop_
_symmetry_equiv_pos_as_xyz
'x, y, z'
'-x, -y, -z'

loop_
_atom_site_label
_atom_site_type_symbol
_atom_site_fract_x
_atom_site_fract_y
_atom_site_fract_z
_atom_site_U_iso_or_equiv
_atom_site_adp_type
_atom_site_occupancy
_atom_site_symmetry_multiplicity
_atom_site_calc_flag
_atom_site_refinement_flags
_atom_site_disorder_assembly
_atom_site_disorder_group
Er1 Er 0.06698(2) 0.48102(2) 0.270292(14) 0.03297(10) Uani 1 1 d . . .
F1 F -0.3869(10) 0.5976(10) 0.0918(7) 0.1035(14) Uiso 0.50 1 d PD A 1
F1' F -0.4027(10) 0.6379(10) 0.1153(7) 0.1035(14) Uiso 0.50 1 d PD B 2
F2 F -0.3130(11) 0.4716(10) 0.1897(7) 0.1035(14) Uiso 0.50 1 d PD A 1
F2' F -0.2826(11) 0.4420(10) 0.1658(7) 0.1035(14) Uiso 0.50 1 d PD B 2
F3 F -0.3446(10) 0.6260(9) 0.2188(6) 0.1035(14) Uiso 0.50 1 d PD A 1
F3' F -0.2162(10) 0.5378(10) 0.0664(6) 0.1035(14) Uiso 0.50 1 d PD B 2
O1 O 0.1406(3) 0.3059(3) 0.2498(2) 0.0355(9) Uani 1 1 d . . .
O2 O 0.0559(3) 0.5859(3) 0.3591(2) 0.0385(9) Uani 1 1 d . . .
O3 O -0.097(3) 0.567(3) 0.2014(19) 0.045(4) Uani 0.50 1 d PD A 1
O3' O -0.086(3) 0.537(3) 0.1908(19) 0.045(4) Uani 0.50 1 d PD B 2
O4 O -0.0607(3) 0.3826(3) 0.3610(2) 0.0431(10) Uani 1 1 d . A .
N1 N 0.3034(4) 0.4499(4) 0.3047(3) 0.0310(10) Uani 1 1 d . A .
N2 N 0.1701(4) 0.6119(5) 0.1659(3) 0.0444(12) Uani 1 1 d . A .
C1 C 0.2488(5) 0.2559(5) 0.2173(3) 0.0308(11) Uani 1 1 d . . .
C2 C 0.2502(5) 0.1938(5) 0.1556(3) 0.0336(12) Uani 1 1 d . A .
C3 C 0.3667(5) 0.1527(5) 0.1235(3) 0.0364(12) Uani 1 1 d . . .
H3 H 0.3678 0.1135 0.0814 0.044 Uiso 1 1 calc R A .
C4 C 0.4819(5) 0.1665(5) 0.1502(3) 0.0373(13) Uani 1 1 d . A .
C5 C 0.4780(5) 0.2219(5) 0.2129(3) 0.0340(12) Uani 1 1 d . . .
H5 H 0.5544 0.2306 0.2332 0.041 Uiso 1 1 calc R A .
C6 C 0.3647(5) 0.2655(4) 0.2475(3) 0.0316(11) Uani 1 1 d . A .
C7 C 0.1262(5) 0.6599(5) 0.3733(3) 0.0319(12) Uani 1 1 d . . .
C8 C 0.0741(5) 0.7786(5) 0.3803(3) 0.0330(12) Uani 1 1 d . A .
C9 C 0.1586(5) 0.8493(5) 0.3880(3) 0.0345(12) Uani 1 1 d . . .
H9 H 0.1246 0.9293 0.3905 0.041 Uiso 1 1 calc R A .
C10 C 0.2914(5) 0.8084(5) 0.3921(3) 0.0329(12) Uani 1 1 d . A .
C11 C 0.3377(5) 0.6897(5) 0.3901(3) 0.0336(12) Uani 1 1 d . . .
H11 H 0.4259 0.6585 0.3945 0.040 Uiso 1 1 calc R A .
C12 C 0.2595(5) 0.6148(5) 0.3819(3) 0.0326(12) Uani 1 1 d . A .
C13 C 0.3652(5) 0.3207(5) 0.3184(3) 0.0353(12) Uani 1 1 d . . .
H13A H 0.3222 0.2776 0.3614 0.042 Uiso 1 1 calc R A .
H13B H 0.4534 0.3095 0.3361 0.042 Uiso 1 1 calc R . .
C14 C 0.3129(5) 0.4846(4) 0.3822(3) 0.0341(12) Uani 1 1 d . . .
H14A H 0.4025 0.4642 0.3991 0.041 Uiso 1 1 calc R A .
H14B H 0.2685 0.4368 0.4216 0.041 Uiso 1 1 calc R . .
C15 C 0.3719(5) 0.5177(5) 0.2424(3) 0.0358(13) Uani 1 1 d . . .
H15A H 0.4068 0.4672 0.2052 0.043 Uiso 1 1 calc R A .
H15B H 0.4430 0.5366 0.2672 0.043 Uiso 1 1 calc R . .
C16 C 0.2859(6) 0.6341(6) 0.1966(4) 0.0521(16) Uani 1 1 d . A .
H16A H 0.2628 0.6905 0.2316 0.063 Uiso 1 1 calc R . .
H16B H 0.3323 0.6701 0.1524 0.063 Uiso 1 1 calc R . .
C17 C 0.1921(8) 0.5551(7) 0.0990(4) 0.069(2) Uani 1 1 d . . .
H17A H 0.2307 0.6036 0.0573 0.104 Uiso 1 1 calc R A .
H17B H 0.1120 0.5468 0.0795 0.104 Uiso 1 1 calc R . .
H17C H 0.2484 0.4768 0.1152 0.104 Uiso 1 1 calc R . .
C18 C 0.0854(7) 0.7319(7) 0.1372(5) 0.074(2) Uani 1 1 d . . .
H18A H 0.1264 0.7778 0.0955 0.110 Uiso 1 1 calc R A .
H18B H 0.0684 0.7730 0.1807 0.110 Uiso 1 1 calc R . .
H18C H 0.0061 0.7232 0.1168 0.110 Uiso 1 1 calc R . .
C19 C 0.1267(5) 0.1666(5) 0.1286(3) 0.0363(13) Uani 1 1 d . . .
C20 C 0.0759(6) 0.0893(6) 0.1985(4) 0.0488(16) Uani 1 1 d . A .
H20A H 0.1351 0.0123 0.2133 0.073 Uiso 1 1 calc R . .
H20B H -0.0056 0.0780 0.1837 0.073 Uiso 1 1 calc R . .
H20C H 0.0660 0.1283 0.2431 0.073 Uiso 1 1 calc R . .
C21 C 0.0279(5) 0.2824(6) 0.0963(4) 0.0490(15) Uani 1 1 d . A .
H21A H -0.0485 0.2633 0.0796 0.073 Uiso 1 1 calc R . .
H21B H 0.0618 0.3293 0.0514 0.073 Uiso 1 1 calc R . .
H21C H 0.0078 0.3279 0.1374 0.073 Uiso 1 1 calc R . .
C22 C 0.1498(6) 0.0962(6) 0.0622(4) 0.0529(17) Uani 1 1 d . A .
H22A H 0.2114 0.0215 0.0806 0.079 Uiso 1 1 calc R . .
H22B H 0.1820 0.1429 0.0164 0.079 Uiso 1 1 calc R . .
H22C H 0.0707 0.0797 0.0477 0.079 Uiso 1 1 calc R . .
C23 C 0.6052(5) 0.1184(6) 0.1091(4) 0.0443(14) Uani 1 1 d . . .
C24 C 0.5982(7) 0.1787(7) 0.0230(4) 0.071(2) Uani 1 1 d . A .
H24A H 0.5241 0.1669 -0.0021 0.107 Uiso 1 1 calc R . .
H24B H 0.6740 0.1445 -0.0025 0.107 Uiso 1 1 calc R . .
H24C H 0.5918 0.2634 0.0180 0.107 Uiso 1 1 calc R . .
C25 C 0.6228(6) -0.0171(6) 0.1163(5) 0.0622(19) Uani 1 1 d . A .
H25A H 0.5536 -0.0319 0.0882 0.093 Uiso 1 1 calc R . .
H25B H 0.6231 -0.0561 0.1717 0.093 Uiso 1 1 calc R . .
H25C H 0.7027 -0.0485 0.0936 0.093 Uiso 1 1 calc R . .
C26 C 0.7217(6) 0.1389(8) 0.1479(5) 0.078(3) Uani 1 1 d . A .
H26A H 0.7979 0.1022 0.1237 0.116 Uiso 1 1 calc R . .
H26B H 0.7250 0.1035 0.2040 0.116 Uiso 1 1 calc R . .
H26C H 0.7160 0.2239 0.1404 0.116 Uiso 1 1 calc R . .
C27 C -0.0706(5) 0.8258(5) 0.3818(4) 0.0396(13) Uani 1 1 d . . .
C28 C -0.1356(5) 0.8224(6) 0.3044(4) 0.0488(15) Uani 1 1 d . A .
H28A H -0.2260 0.8557 0.3061 0.073 Uiso 1 1 calc R . .
H28B H -0.1215 0.7404 0.2985 0.073 Uiso 1 1 calc R . .
H28C H -0.1003 0.8689 0.2600 0.073 Uiso 1 1 calc R . .
C29 C -0.1219(6) 0.7489(6) 0.4532(4) 0.0509(16) Uani 1 1 d . A .
H29A H -0.0897 0.7613 0.5019 0.076 Uiso 1 1 calc R . .
H29B H -0.0943 0.6654 0.4509 0.076 Uiso 1 1 calc R . .
H29C H -0.2139 0.7718 0.4516 0.076 Uiso 1 1 calc R . .
C30 C -0.1055(6) 0.9554(5) 0.3927(4) 0.0514(16) Uani 1 1 d . A .
H30A H -0.0637 0.9607 0.4404 0.077 Uiso 1 1 calc R . .
H30B H -0.1967 0.9803 0.3971 0.077 Uiso 1 1 calc R . .
H30C H -0.0782 1.0070 0.3474 0.077 Uiso 1 1 calc R . .
C31 C 0.3828(5) 0.8891(5) 0.3964(3) 0.0391(13) Uani 1 1 d . . .
C32 C 0.4568(6) 0.9019(6) 0.3197(4) 0.0572(18) Uani 1 1 d . A .
H32A H 0.5170 0.9507 0.3225 0.086 Uiso 1 1 calc R . .
H32B H 0.3982 0.9397 0.2751 0.086 Uiso 1 1 calc R . .
H32C H 0.5020 0.8236 0.3130 0.086 Uiso 1 1 calc R . .
C33 C 0.4744(6) 0.8348(6) 0.4669(4) 0.0579(18) Uani 1 1 d . A .
H33A H 0.5350 0.8839 0.4673 0.087 Uiso 1 1 calc R . .
H33B H 0.5192 0.7550 0.4629 0.087 Uiso 1 1 calc R . .
H33C H 0.4275 0.8308 0.5154 0.087 Uiso 1 1 calc R . .
C34 C 0.3133(6) 1.0142(5) 0.4047(4) 0.0494(16) Uani 1 1 d . A .
H34A H 0.2638 1.0085 0.4522 0.074 Uiso 1 1 calc R . .
H34B H 0.2573 1.0520 0.3589 0.074 Uiso 1 1 calc R . .
H34C H 0.3746 1.0614 0.4083 0.074 Uiso 1 1 calc R . .
C35 C -0.1704(12) 0.5937(16) 0.1283(10) 0.078(2) Uiso 0.50 1 d PD A 1
H35A H -0.1362 0.5364 0.0952 0.094 Uiso 0.50 1 calc PR A 1
H35B H -0.1707 0.6744 0.0984 0.094 Uiso 0.50 1 calc PR A 1
C35' C -0.2098(14) 0.6159(14) 0.1766(11) 0.078(2) Uiso 0.50 1 d PD B 2
H35C H -0.2042 0.6943 0.1454 0.094 Uiso 0.50 1 calc PR B 2
H35D H -0.2498 0.6264 0.2268 0.094 Uiso 0.50 1 calc PR B 2
C36 C -0.3026(12) 0.5839(12) 0.1546(7) 0.078(2) Uiso 0.50 1 d PD A 1
C36' C -0.2853(11) 0.5562(11) 0.1315(7) 0.078(2) Uiso 0.50 1 d PD B 2
C37 C -0.1606(6) 0.4486(7) 0.4023(5) 0.0642(10) Uani 1 1 d . . .
H37A H -0.1785 0.5341 0.3782 0.077 Uiso 1 1 calc R A .
H37B H -0.1364 0.4371 0.4582 0.077 Uiso 1 1 calc R . .
C38 C -0.2741(6) 0.3985(6) 0.3942(5) 0.0642(10) Uani 1 1 d . A .
H38A H -0.3259 0.3988 0.4413 0.077 Uiso 1 1 calc R . .
H38B H -0.3268 0.4448 0.3476 0.077 Uiso 1 1 calc R . .
C39 C -0.2197(6) 0.2755(6) 0.3852(5) 0.0642(10) Uani 1 1 d . . .
H39A H -0.2080 0.2202 0.4369 0.077 Uiso 1 1 calc R A .
H39B H -0.2758 0.2503 0.3518 0.077 Uiso 1 1 calc R . .
C40 C -0.0985(6) 0.2776(6) 0.3482(5) 0.0642(10) Uani 1 1 d . A .
H40A H -0.0349 0.2054 0.3718 0.077 Uiso 1 1 calc R . .
H40B H -0.1064 0.2810 0.2914 0.077 Uiso 1 1 calc R . .

loop_
_atom_site_aniso_label
_atom_site_aniso_U_11
_atom_site_aniso_U_22
_atom_site_aniso_U_33
_atom_site_aniso_U_23
_atom_site_aniso_U_13
_atom_site_aniso_U_12
Er1 0.02672(15) 0.03700(16) 0.03519(16) -0.00586(12) 0.00200(10) -0.00911(11)
O1 0.0233(18) 0.047(2) 0.041(2) -0.0172(19) 0.0067(16) -0.0112(16)
O2 0.0269(19) 0.043(2) 0.053(3) -0.021(2) 0.0102(17) -0.0131(16)
O3 0.026(5) 0.037(12) 0.066(8) -0.012(6) -0.015(5) 0.005(5)
O3' 0.026(5) 0.037(12) 0.066(8) -0.012(6) -0.015(5) 0.005(5)
O4 0.039(2) 0.043(2) 0.053(3) -0.015(2) 0.0176(19) -0.0166(18)
N1 0.029(2) 0.031(2) 0.034(3) -0.007(2) 0.0030(19) -0.0073(19)
N2 0.038(3) 0.055(3) 0.032(3) 0.006(2) -0.003(2) -0.008(2)
C1 0.023(3) 0.033(3) 0.033(3) -0.003(2) 0.002(2) -0.004(2)
C2 0.027(3) 0.039(3) 0.035(3) -0.005(3) 0.000(2) -0.010(2)
C3 0.034(3) 0.041(3) 0.036(3) -0.009(3) 0.006(2) -0.010(2)
C4 0.030(3) 0.040(3) 0.042(3) -0.008(3) 0.005(2) -0.008(2)
C5 0.026(3) 0.036(3) 0.041(3) -0.011(3) -0.003(2) -0.008(2)
C6 0.030(3) 0.030(3) 0.033(3) -0.005(2) -0.002(2) -0.005(2)
C7 0.033(3) 0.035(3) 0.030(3) -0.005(2) 0.003(2) -0.014(2)
C8 0.032(3) 0.034(3) 0.033(3) -0.009(2) 0.005(2) -0.007(2)
C9 0.041(3) 0.033(3) 0.029(3) -0.006(2) 0.002(2) -0.007(2)
C10 0.034(3) 0.036(3) 0.030(3) -0.008(2) 0.005(2) -0.010(2)
C11 0.026(3) 0.043(3) 0.032(3) -0.008(3) 0.003(2) -0.009(2)
C12 0.035(3) 0.031(3) 0.031(3) -0.007(2) -0.002(2) -0.006(2)
C13 0.032(3) 0.033(3) 0.041(3) -0.007(3) 0.000(2) -0.006(2)
C14 0.032(3) 0.032(3) 0.038(3) -0.007(3) -0.004(2) -0.005(2)
C15 0.030(3) 0.038(3) 0.043(3) -0.010(3) 0.009(2) -0.015(2)
C16 0.054(4) 0.058(4) 0.048(4) -0.008(3) 0.009(3) -0.025(3)
C17 0.094(6) 0.071(5) 0.046(4) -0.006(4) 0.013(4) -0.035(4)
C18 0.071(5) 0.068(5) 0.072(6) 0.005(4) 0.008(4) -0.015(4)
C19 0.027(3) 0.048(3) 0.036(3) -0.012(3) -0.002(2) -0.011(2)
C20 0.043(3) 0.060(4) 0.052(4) -0.014(3) 0.003(3) -0.028(3)
C21 0.034(3) 0.071(4) 0.043(4) -0.012(3) -0.007(3) -0.012(3)
C22 0.042(3) 0.077(5) 0.052(4) -0.033(4) 0.000(3) -0.018(3)
C23 0.031(3) 0.055(4) 0.047(4) -0.016(3) 0.005(3) -0.006(3)
C24 0.053(4) 0.086(6) 0.057(5) -0.001(4) 0.015(4) 0.003(4)
C25 0.053(4) 0.056(4) 0.078(5) -0.027(4) 0.016(4) -0.001(3)
C26 0.030(3) 0.107(6) 0.107(7) -0.055(6) 0.006(4) -0.011(4)
C27 0.033(3) 0.037(3) 0.045(3) -0.007(3) 0.006(3) -0.003(2)
C28 0.033(3) 0.056(4) 0.051(4) -0.009(3) -0.003(3) -0.001(3)
C29 0.037(3) 0.053(4) 0.063(4) -0.015(3) 0.017(3) -0.009(3)
C30 0.037(3) 0.042(3) 0.074(5) -0.019(3) 0.006(3) 0.000(3)
C31 0.036(3) 0.042(3) 0.042(3) -0.009(3) 0.001(3) -0.015(3)
C32 0.060(4) 0.059(4) 0.059(4) -0.014(4) 0.022(4) -0.028(3)
C33 0.057(4) 0.059(4) 0.067(5) -0.015(4) -0.016(3) -0.029(3)
C34 0.052(4) 0.041(3) 0.060(4) -0.011(3) -0.002(3) -0.020(3)
C37 0.051(2) 0.070(2) 0.081(3) -0.021(2) 0.0218(19) -0.0290(18)
C38 0.051(2) 0.070(2) 0.081(3) -0.021(2) 0.0218(19) -0.0290(18)
C39 0.051(2) 0.070(2) 0.081(3) -0.021(2) 0.0218(19) -0.0290(18)
C40 0.051(2) 0.070(2) 0.081(3) -0.021(2) 0.0218(19) -0.0290(18)

loop_
_atom_type_symbol
_atom_type_description
_atom_type_scat_dispersion_real
_atom_type_scat_dispersion_imag
_atom_type_scat_source
C C 0.0033 0.0016 'International Tables Vol C Tables 4.2.6.8 and 6.1.1.4'
H H 0.0000 0.0000 'International Tables Vol C Tables 4.2.6.8 and 6.1.1.4'
N N 0.0061 0.0033 'International Tables Vol C Tables 4.2.6.8 and 6.1.1.4'
O O 0.0106 0.0060 'International Tables Vol C Tables 4.2.6.8 and 6.1.1.4'
F F 0.0171 0.0103 'International Tables Vol C Tables 4.2.6.8 and 6.1.1.4'
Er Er -0.2586 4.9576 'International Tables Vol C Tables 4.2.6.8 and 6.1.1.4'

loop_
_geom_angle_atom_site_label_1
_geom_angle_atom_site_label_2
_geom_angle_atom_site_label_3
_geom_angle
O3' Er1 O3 11.6(10)
O3' Er1 O1 99.8(6)
O3 Er1 O1 111.2(6)
O3' Er1 O2 113.6(5)
O3 Er1 O2 102.1(5)
O1 Er1 O2 142.49(15)
O3' Er1 O4 88.4(12)
O3 Er1 O4 87.9(12)
O1 Er1 O4 83.07(13)
O2 Er1 O4 81.32(13)
O3' Er1 N2 83.8(12)
O3 Er1 N2 83.3(12)
O1 Er1 N2 103.46(15)
O2 Er1 N2 96.95(15)
O4 Er1 N2 170.53(14)
O3' Er1 N1 151.8(12)
O3 Er1 N1 152.7(12)
O1 Er1 N1 78.77(12)
O2 Er1 N1 79.47(13)
O4 Er1 N1 119.05(14)
N2 Er1 N1 69.45(15)
C1 O1 Er1 132.7(3)
C7 O2 Er1 131.9(3)
C35 O3 Er1 151.3(17)
C35' O3' Er1 142.5(16)
C40 O4 C37 108.6(4)
C40 O4 Er1 121.5(3)
C37 O4 Er1 121.3(3)
C13 N1 C15 109.3(4)
C13 N1 C14 105.8(4)
C15 N1 C14 111.1(4)
C13 N1 Er1 109.5(3)
C15 N1 Er1 113.2(3)
C14 N1 Er1 107.7(3)
C17 N2 C16 113.1(5)
C17 N2 C18 107.0(6)
C16 N2 C18 105.5(5)
C17 N2 Er1 107.2(4)
C16 N2 Er1 112.0(4)
C18 N2 Er1 112.0(4)
O1 C1 C6 117.9(4)
O1 C1 C2 123.0(4)
C6 C1 C2 119.1(4)
C3 C2 C1 117.8(4)
C3 C2 C19 121.6(5)
C1 C2 C19 120.5(4)
C2 C3 C4 123.8(5)
C2 C3 H3 118.1
C4 C3 H3 118.1
C5 C4 C3 116.9(5)
C5 C4 C23 124.0(5)
C3 C4 C23 119.1(5)
C4 C5 C6 122.2(5)
C4 C5 H5 118.9
C6 C5 H5 118.9
C5 C6 C1 120.1(5)
C5 C6 C13 120.5(4)
C1 C6 C13 119.4(4)
O2 C7 C8 123.4(5)
O2 C7 C12 117.4(4)
C8 C7 C12 119.1(4)
C9 C8 C7 117.5(5)
C9 C8 C27 121.8(5)
C7 C8 C27 120.7(4)
C8 C9 C10 124.1(5)
C8 C9 H9 118.0
C10 C9 H9 118.0
C11 C10 C9 116.3(5)
C11 C10 C31 120.4(5)
C9 C10 C31 123.3(5)
C10 C11 C12 122.6(5)
C10 C11 H11 118.7
C12 C11 H11 118.7
C11 C12 C7 120.0(5)
C11 C12 C14 121.4(5)
C7 C12 C14 118.6(4)
N1 C13 C6 115.0(4)
N1 C13 H13A 108.5
C6 C13 H13A 108.5
N1 C13 H13B 108.5
C6 C13 H13B 108.5
H13A C13 H13B 107.5
N1 C14 C12 115.4(4)
N1 C14 H14A 108.4
C12 C14 H14A 108.4
N1 C14 H14B 108.4
C12 C14 H14B 108.4
H14A C14 H14B 107.5
N1 C15 C16 112.6(4)
N1 C15 H15A 109.1
C16 C15 H15A 109.1
N1 C15 H15B 109.1
C16 C15 H15B 109.1
H15A C15 H15B 107.8
N2 C16 C15 111.1(5)
N2 C16 H16A 109.4
C15 C16 H16A 109.4
N2 C16 H16B 109.4
C15 C16 H16B 109.4
H16A C16 H16B 108.0
N2 C17 H17A 109.5
N2 C17 H17B 109.5
H17A C17 H17B 109.5
N2 C17 H17C 109.5
H17A C17 H17C 109.5
H17B C17 H17C 109.5
N2 C18 H18A 109.5
N2 C18 H18B 109.5
H18A C18 H18B 109.5
N2 C18 H18C 109.5
H18A C18 H18C 109.5
H18B C18 H18C 109.5
C20 C19 C21 111.1(5)
C20 C19 C22 107.1(5)
C21 C19 C22 106.9(5)
C20 C19 C2 108.8(4)
C21 C19 C2 110.9(5)
C22 C19 C2 112.0(4)
C19 C20 H20A 109.5
C19 C20 H20B 109.5
H20A C20 H20B 109.5
C19 C20 H20C 109.5
H20A C20 H20C 109.5
H20B C20 H20C 109.5
C19 C21 H21A 109.5
C19 C21 H21B 109.5
H21A C21 H21B 109.5
C19 C21 H21C 109.5
H21A C21 H21C 109.5
H21B C21 H21C 109.5
C19 C22 H22A 109.5
C19 C22 H22B 109.5
H22A C22 H22B 109.5
C19 C22 H22C 109.5
H22A C22 H22C 109.5
H22B C22 H22C 109.5
C24 C23 C26 108.8(6)
C24 C23 C25 109.0(5)
C26 C23 C25 107.9(6)
C24 C23 C4 110.4(5)
C26 C23 C4 111.4(5)
C25 C23 C4 109.2(5)
C23 C24 H24A 109.5
C23 C24 H24B 109.5
H24A C24 H24B 109.5
C23 C24 H24C 109.5
H24A C24 H24C 109.5
H24B C24 H24C 109.5
C23 C25 H25A 109.5
C23 C25 H25B 109.5
H25A C25 H25B 109.5
C23 C25 H25C 109.5
H25A C25 H25C 109.5
H25B C25 H25C 109.5
C23 C26 H26A 109.5
C23 C26 H26B 109.5
H26A C26 H26B 109.5
C23 C26 H26C 109.5
H26A C26 H26C 109.5
H26B C26 H26C 109.5
C30 C27 C28 107.7(5)
C30 C27 C8 111.7(4)
C28 C27 C8 111.2(4)
C30 C27 C29 107.3(5)
C28 C27 C29 110.4(5)
C8 C27 C29 108.5(5)
C27 C28 H28A 109.5
C27 C28 H28B 109.5
H28A C28 H28B 109.5
C27 C28 H28C 109.5
H28A C28 H28C 109.5
H28B C28 H28C 109.5
C27 C29 H29A 109.5
C27 C29 H29B 109.5
H29A C29 H29B 109.5
C27 C29 H29C 109.5
H29A C29 H29C 109.5
H29B C29 H29C 109.5
C27 C30 H30A 109.5
C27 C30 H30B 109.5
H30A C30 H30B 109.5
C27 C30 H30C 109.5
H30A C30 H30C 109.5
H30B C30 H30C 109.5
C33 C31 C34 108.2(5)
C33 C31 C32 109.8(5)
C34 C31 C32 107.8(5)
C33 C31 C10 110.1(5)
C34 C31 C10 112.3(4)
C32 C31 C10 108.7(4)
C31 C32 H32A 109.5
C31 C32 H32B 109.5
H32A C32 H32B 109.5
C31 C32 H32C 109.5
H32A C32 H32C 109.5
H32B C32 H32C 109.5
C31 C33 H33A 109.5
C31 C33 H33B 109.5
H33A C33 H33B 109.5
C31 C33 H33C 109.5
H33A C33 H33C 109.5
H33B C33 H33C 109.5
C31 C34 H34A 109.5
C31 C34 H34B 109.5
H34A C34 H34B 109.5
C31 C34 H34C 109.5
H34A C34 H34C 109.5
H34B C34 H34C 109.5
O3 C35 C36 104.1(19)
O3 C35 H35A 110.9
C36 C35 H35A 110.9
O3 C35 H35B 110.9
C36 C35 H35B 110.9
H35A C35 H35B 108.9
O3' C35' C36' 105.7(15)
O3' C35' H35C 110.6
C36' C35' H35C 110.6
O3' C35' H35D 110.6
C36' C35' H35D 110.6
H35C C35' H35D 108.7
F3 C36 F2 91.9(10)
F3 C36 F1 119.5(12)
F2 C36 F1 95.4(11)
F3 C36 C35 117.3(12)
F2 C36 C35 114.7(12)
F1 C36 C35 113.3(11)
F2' C36' F3' 98.9(10)
F2' C36' F1' 119.0(12)
F3' C36' F1' 115.0(11)
F2' C36' C35' 114.0(12)
F3' C36' C35' 105.5(12)
F1' C36' C35' 104.0(11)
O4 C37 C38 105.2(5)
O4 C37 H37A 110.7
C38 C37 H37A 110.7
O4 C37 H37B 110.7
C38 C37 H37B 110.7
H37A C37 H37B 108.8
C39 C38 C37 104.3(6)
C39 C38 H38A 110.9
C37 C38 H38A 110.9
C39 C38 H38B 110.9
C37 C38 H38B 110.9
H38A C38 H38B 108.9
C40 C39 C38 106.0(5)
C40 C39 H39A 110.5
C38 C39 H39A 110.5
C40 C39 H39B 110.5
C38 C39 H39B 110.5
H39A C39 H39B 108.7
O4 C40 C39 107.6(5)
O4 C40 H40A 110.2
C39 C40 H40A 110.2
O4 C40 H40B 110.2
C39 C40 H40B 110.2
H40A C40 H40B 108.5

loop_
_geom_bond_atom_site_label_1
_geom_bond_atom_site_label_2
_geom_bond_distance
Er1 O3' 2.07(2)
Er1 O3 2.09(2)
Er1 O1 2.136(3)
Er1 O2 2.152(3)
Er1 O4 2.363(4)
Er1 N2 2.529(5)
Er1 N1 2.567(4)
F1 C36 1.393(9)
F1' C36' 1.401(9)
F2 C36 1.362(9)
F2' C36' 1.344(9)
F3 C36 1.339(9)
F3' C36' 1.366(9)
O1 C1 1.353(6)
O2 C7 1.342(6)
O3 C35 1.444(18)
O3' C35' 1.440(17)
O4 C40 1.447(7)
O4 C37 1.450(7)
N1 C13 1.486(6)
N1 C15 1.489(6)
N1 C14 1.493(6)
N2 C17 1.445(8)
N2 C16 1.470(7)
N2 C18 1.488(9)
C1 C6 1.407(7)
C1 C2 1.415(7)
C2 C3 1.393(7)
C2 C19 1.547(7)
C3 C4 1.395(7)
C3 H3 0.9400
C4 C5 1.376(7)
C4 C23 1.547(7)
C5 C6 1.392(7)
C5 H5 0.9400
C6 C13 1.506(7)
C7 C8 1.413(7)
C7 C12 1.419(7)
C8 C9 1.397(7)
C8 C27 1.539(7)
C9 C10 1.406(7)
C9 H9 0.9400
C10 C11 1.380(7)
C10 C31 1.534(7)
C11 C12 1.384(7)
C11 H11 0.9400
C12 C14 1.508(7)
C13 H13A 0.9800
C13 H13B 0.9800
C14 H14A 0.9800
C14 H14B 0.9800
C15 C16 1.536(8)
C15 H15A 0.9800
C15 H15B 0.9800
C16 H16A 0.9800
C16 H16B 0.9800
C17 H17A 0.9700
C17 H17B 0.9700
C17 H17C 0.9700
C18 H18A 0.9700
C18 H18B 0.9700
C18 H18C 0.9700
C19 C20 1.525(8)
C19 C21 1.533(8)
C19 C22 1.540(7)
C20 H20A 0.9700
C20 H20B 0.9700
C20 H20C 0.9700
C21 H21A 0.9700
C21 H21B 0.9700
C21 H21C 0.9700
C22 H22A 0.9700
C22 H22B 0.9700
C22 H22C 0.9700
C23 C24 1.502(9)
C23 C26 1.530(8)
C23 C25 1.542(8)
C24 H24A 0.9700
C24 H24B 0.9700
C24 H24C 0.9700
C25 H25A 0.9700
C25 H25B 0.9700
C25 H25C 0.9700
C26 H26A 0.9700
C26 H26B 0.9700
C26 H26C 0.9700
C27 C30 1.537(7)
C27 C28 1.538(8)
C27 C29 1.542(8)
C28 H28A 0.9700
C28 H28B 0.9700
C28 H28C 0.9700
C29 H29A 0.9700
C29 H29B 0.9700
C29 H29C 0.9700
C30 H30A 0.9700
C30 H30B 0.9700
C30 H30C 0.9700
C31 C33 1.519(8)
C31 C34 1.528(8)
C31 C32 1.532(8)
C32 H32A 0.9700
C32 H32B 0.9700
C32 H32C 0.9700
C33 H33A 0.9700
C33 H33B 0.9700
C33 H33C 0.9700
C34 H34A 0.9700
C34 H34B 0.9700
C34 H34C 0.9700
C35 C36 1.515(9)
C35 H35A 0.9800
C35 H35B 0.9800
C35' C36' 1.515(9)
C35' H35C 0.9800
C35' H35D 0.9800
C37 C38 1.500(8)
C37 H37A 0.9800
C37 H37B 0.9800
C38 C39 1.473(9)
C38 H38A 0.9800
C38 H38B 0.9800
C39 C40 1.451(8)
C39 H39A 0.9800
C39 H39B 0.9800
C40 H40A 0.9800
C40 H40B 0.9800
